data_7055507
loop_
_publ_author_name
'Klap\"otke, Thomas M.'
'Penger, Alexander'
'Pfl\"uger, Carolin'
'Stierstorfer, J\"org'

_publ_section_title
;
 Melt-cast materials: combining the advantages of highly nitrated azoles
 and open-chain nitramines
;
_journal_issue 7
_journal_name_full 'New J. Chem.'
_journal_page_first 6059
_journal_paper_doi 10.1039/C6NJ00202A
_journal_volume 40
_journal_year 2016
_chemical_formula_moiety 'C5 H6 N6 O6'
_chemical_formula_sum 'C5 H6 N6 O6'
_chemical_formula_weight 246.138
_chemical_name_systematic 1-(3,5-dinitropyrazol-1-yl)-2-nitrazapropane
_space_group_IT_number 2
_symmetry_cell_setting triclinic
_symmetry_Int_Tables_number 2
_symmetry_space_group_name_Hall '-P 1'
_symmetry_space_group_name_H-M 'P -1'
_atom_sites_solution_hydrogens geom
_atom_sites_solution_primary direct
_atom_sites_solution_secondary difmap
_audit_creation_date
;
'Wed Dec 22 14:52:38 2010'
;
_audit_creation_method SHELXL-97
_audit_update_record
;
2016-04-15 deposited with the CCDC.
2016-04-25 downloaded from the CCDC.
;
_cell_angle_alpha 93.595(4)
_cell_angle_beta 102.892(5)
_cell_angle_gamma 96.844(4)
_cell_formula_units_Z 4
_cell_length_a 8.2316(5)
_cell_length_b 9.5937(5)
_cell_length_c 12.7855(7)
_cell_measurement_reflns_used 4236
_cell_measurement_temperature 173(2)
_cell_measurement_theta_max 33.8939
_cell_measurement_theta_min 4.2197
_cell_volume 973.06(10)
_computing_cell_refinement
;
CrysAlisPro, Oxford Diffraction Ltd.,
Version 1.171.33.41 (release 06-05-2009 CrysAlis171 .NET)
(compiled May  6 2009,17:20:42)
;
_computing_data_collection
;
CrysAlisPro, Oxford Diffraction Ltd.,
Version 1.171.33.41 (release 06-05-2009 CrysAlis171 .NET)
(compiled May  6 2009,17:20:42)
;
_computing_data_reduction
;
CrysAlisPro, Oxford Diffraction Ltd.,
Version 1.171.33.41 (release 06-05-2009 CrysAlis171 .NET)
(compiled May  6 2009,17:20:42)
;
_computing_molecular_graphics
;
Diamond Version 3.2k (K. Brandenburg, Crystal Impact GbR, Berlin, 2014).
;
_computing_publication_material
;
Diamond Version 3.2k (K. Brandenburg, Crystal Impact GbR, Berlin, 2014).
;
_computing_structure_refinement 'SHELXL-97 (Sheldrick, 1997)'
_computing_structure_solution SIR-97
_diffrn_ambient_temperature 173(2)
_diffrn_detector_area_resol_mean 15.9809
_diffrn_measured_fraction_theta_full 0.996
_diffrn_measured_fraction_theta_max 0.996
_diffrn_measurement_details
;
  1 omega    4.00  100.00   1.0000    7.0000
omega____ theta____ kappa____ phi______ frames
    -       30.0000   70.0000    0.0000 96

  2 omega    4.00  100.00   1.0000    7.0000
omega____ theta____ kappa____ phi______ frames
    -       30.0000   70.0000  120.0000 96

  3 omega    4.00  100.00   1.0000    7.0000
omega____ theta____ kappa____ phi______ frames
    -       30.0000   70.0000  240.0000 96

  4 omega  -39.00   56.00   1.0000    7.0000
omega____ theta____ kappa____ phi______ frames
    -       30.0000  -70.0000    0.0000 95

  5 omega  -39.00   56.00   1.0000    7.0000
omega____ theta____ kappa____ phi______ frames
    -       30.0000  -70.0000  120.0000 95

  6 omega  -39.00   56.00   1.0000    7.0000
omega____ theta____ kappa____ phi______ frames
    -       30.0000  -70.0000  240.0000 95

;
_diffrn_measurement_device 'CCD camera on \k-goniostat'
_diffrn_measurement_device_type KappaCCD
_diffrn_measurement_method omega-scan
_diffrn_orient_matrix_UB_11 0.0603064615
_diffrn_orient_matrix_UB_12 0.0303126261
_diffrn_orient_matrix_UB_13 -0.0269010968
_diffrn_orient_matrix_UB_21 -0.0527858501
_diffrn_orient_matrix_UB_22 0.0511336042
_diffrn_orient_matrix_UB_23 -0.0181420282
_diffrn_orient_matrix_UB_31 0.0394304282
_diffrn_orient_matrix_UB_32 0.0454624791
_diffrn_orient_matrix_UB_33 0.0470455634
_diffrn_radiation_collimation 0.5
_diffrn_radiation_monochromator graphite
_diffrn_radiation_source 'fine-focus sealed tube'
_diffrn_radiation_type 'Mo K\a'
_diffrn_radiation_wavelength 0.71073
_diffrn_reflns_av_R_equivalents 0.0253
_diffrn_reflns_av_sigmaI/netI 0.0378
_diffrn_reflns_limit_h_max 10
_diffrn_reflns_limit_h_min -10
_diffrn_reflns_limit_k_max 11
_diffrn_reflns_limit_k_min -11
_diffrn_reflns_limit_l_max 15
_diffrn_reflns_limit_l_min -15
_diffrn_reflns_number 10170
_diffrn_reflns_theta_full 26.37
_diffrn_reflns_theta_max 26.37
_diffrn_reflns_theta_min 4.23
_diffrn_source_current 40
_diffrn_source_type 'Spellman generator'
_diffrn_source_voltage 50
_exptl_absorpt_coefficient_mu 0.154
_exptl_absorpt_correction_T_max 1.00000
_exptl_absorpt_correction_T_min 0.98905
_exptl_absorpt_correction_type multi-scan
_exptl_absorpt_process_details
;
CrysAlisPro, Oxford Diffraction Ltd.,
Version 1.171.33.41 (release 06-05-2009 CrysAlis171 .NET)
(compiled May  6 2009,17:20:42)
Empirical absorption correction using spherical harmonics,
 implemented in SCALE3 ABSPACK scaling algorithm.
;
_exptl_crystal_colour colorless
_exptl_crystal_density_diffrn 1.680
_exptl_crystal_density_method 'not measured'
_exptl_crystal_description block
_exptl_crystal_F_000 504
_exptl_crystal_size_max 0.40
_exptl_crystal_size_mid 0.35
_exptl_crystal_size_min 0.15
_refine_diff_density_max 0.221
_refine_diff_density_min -0.202
_refine_diff_density_rms 0.037
_refine_ls_extinction_coef 0.0204(18)
_refine_ls_extinction_expression Fc^*^=kFc[1+0.001xFc^2^\l^3^/sin(2\q)]^-1/4^
_refine_ls_extinction_method SHELXL
_refine_ls_goodness_of_fit_ref 0.943
_refine_ls_hydrogen_treatment mixed
_refine_ls_matrix_type full
_refine_ls_number_parameters 356
_refine_ls_number_reflns 3961
_refine_ls_number_restraints 0
_refine_ls_restrained_S_all 0.943
_refine_ls_R_factor_all 0.0480
_refine_ls_R_factor_gt 0.0316
_refine_ls_shift/su_max 0.000
_refine_ls_shift/su_mean 0.000
_refine_ls_structure_factor_coef Fsqd
_refine_ls_weighting_details 'calc w=1/[\s^2^(Fo^2^)+(0.0443P)^2^+0.0000P] where P=(Fo^2^+2Fc^2^)/3'
_refine_ls_weighting_scheme calc
_refine_ls_wR_factor_gt 0.0755
_refine_ls_wR_factor_ref 0.0797
_reflns_number_gt 2844
_reflns_number_total 3961
_reflns_threshold_expression >2\s(I)
_cod_data_source_file c6nj00202a2.cif
_cod_data_source_block fx615
_cod_depositor_comments 'Adding full bibliography for 7055507--7055518.cif.'
_cod_original_cell_volume 973.06(9)
_cod_database_code 7055507

loop_
_symmetry_equiv_pos_as_xyz
'x, y, z'
'-x, -y, -z'

loop_
_atom_site_label
_atom_site_type_symbol
_atom_site_fract_x
_atom_site_fract_y
_atom_site_fract_z
_atom_site_U_iso_or_equiv
_atom_site_adp_type
_atom_site_occupancy
_atom_site_symmetry_multiplicity
_atom_site_calc_flag
O8 O 0.30712(13) 0.62980(11) 0.40000(9) 0.0389(3) Uani 1 1 d
O9 O 0.44603(15) 0.29433(13) -0.02828(9) 0.0495(3) Uani 1 1 d
N9 N 0.69402(14) 0.40817(12) 0.35955(9) 0.0257(3) Uani 1 1 d
O7 O 0.11437(13) 0.67917(11) 0.26740(9) 0.0406(3) Uani 1 1 d
O6 O 1.22291(14) 0.28964(12) 0.46640(9) 0.0508(3) Uani 1 1 d
O5 O 1.14581(12) 0.28127(10) 0.29170(8) 0.0338(3) Uani 1 1 d
O12 O 0.54434(13) 0.20128(11) 0.36485(8) 0.0394(3) Uani 1 1 d
N2 N 0.83714(15) -0.07353(12) 0.24851(9) 0.0283(3) Uani 1 1 d
N11 N 0.23730(15) 0.62247(12) 0.30444(10) 0.0291(3) Uani 1 1 d
O11 O 0.80825(14) 0.21273(11) 0.36038(9) 0.0404(3) Uani 1 1 d
N8 N 0.46712(14) 0.40307(12) 0.17232(9) 0.0257(3) Uani 1 1 d
N1 N 0.95126(14) 0.00484(11) 0.20887(9) 0.0257(3) Uani 1 1 d
N7 N 0.43853(13) 0.47550(11) 0.25749(8) 0.0222(3) Uani 1 1 d
O4 O 0.40651(14) -0.08411(13) 0.15767(10) 0.0517(3) Uani 1 1 d
N10 N 0.68046(16) 0.26606(12) 0.36105(9) 0.0289(3) Uani 1 1 d
N3 N 1.16294(14) 0.08383(12) 0.37028(10) 0.0304(3) Uani 1 1 d
O3 O 0.54610(15) -0.18884(13) 0.28700(9) 0.0528(3) Uani 1 1 d
N12 N 0.33641(18) 0.36538(14) -0.01580(10) 0.0367(3) Uani 1 1 d
O1 O 1.09825(17) 0.14424(12) 0.05758(9) 0.0504(3) Uani 1 1 d
O2 O 0.89756(17) 0.27438(16) 0.04052(12) 0.0804(5) Uani 1 1 d
O10 O 0.22142(16) 0.38994(13) -0.08765(9) 0.0529(3) Uani 1 1 d
N5 N 0.96406(19) 0.17378(15) 0.07281(10) 0.0431(4) Uani 1 1 d
N6 N 0.53788(17) -0.11075(14) 0.21492(11) 0.0370(3) Uani 1 1 d
C7 C 0.55088(18) 0.47377(16) 0.36583(11) 0.0254(3) Uani 1 1 d
C8 C 0.8431(2) 0.4821(2) 0.33487(16) 0.0360(4) Uani 1 1 d
N4 N 1.17873(14) 0.22556(13) 0.37660(10) 0.0313(3) Uani 1 1 d
C10 C 0.34339(18) 0.42674(14) 0.09164(11) 0.0272(3) Uani 1 1 d
C1 C 0.7056(2) 0.05507(17) 0.12021(12) 0.0349(4) Uani 1 1 d
C9 C 0.30051(16) 0.54097(14) 0.22836(11) 0.0240(3) Uani 1 1 d
C2 C 1.12884(19) 0.01298(16) 0.26417(13) 0.0314(3) Uani 1 1 d
C6 C 0.23449(19) 0.51214(15) 0.12052(12) 0.0287(3) Uani 1 1 d
C4 C 0.69191(18) -0.04338(15) 0.19369(11) 0.0282(3) Uani 1 1 d
C5 C 0.87410(19) 0.08326(15) 0.13293(11) 0.0303(3) Uani 1 1 d
C3 C 1.2161(3) 0.0147(3) 0.46740(18) 0.0597(6) Uani 1 1 d
H7A H 0.5883(17) 0.5710(16) 0.3929(11) 0.027(4) Uiso 1 1 d
H2A H 1.1976(19) 0.0594(16) 0.2182(12) 0.034(4) Uiso 1 1 d
H7B H 0.4857(18) 0.4245(15) 0.4070(12) 0.030(4) Uiso 1 1 d
H2B H 1.1512(18) -0.0859(16) 0.2723(12) 0.033(4) Uiso 1 1 d
H6 H 0.1411(19) 0.5426(15) 0.0795(12) 0.030(4) Uiso 1 1 d
H1 H 0.627(2) 0.0927(16) 0.0769(13) 0.037(5) Uiso 1 1 d
H8C H 0.858(2) 0.4439(18) 0.2672(15) 0.051(5) Uiso 1 1 d
H8B H 0.937(2) 0.4726(17) 0.3862(14) 0.045(5) Uiso 1 1 d
H8A H 0.829(2) 0.5776(19) 0.3296(13) 0.048(5) Uiso 1 1 d
H3C H 1.167(3) -0.080(3) 0.4503(18) 0.084(8) Uiso 1 1 d
H3A H 1.173(3) 0.054(2) 0.5216(18) 0.076(7) Uiso 1 1 d
H3B H 1.342(4) 0.033(2) 0.4940(19) 0.101(8) Uiso 1 1 d

loop_
_atom_site_aniso_label
_atom_site_aniso_U_11
_atom_site_aniso_U_22
_atom_site_aniso_U_33
_atom_site_aniso_U_23
_atom_site_aniso_U_13
_atom_site_aniso_U_12
O8 0.0456(7) 0.0426(7) 0.0308(6) -0.0020(5) 0.0112(5) 0.0132(5)
O9 0.0535(8) 0.0589(8) 0.0339(7) -0.0129(6) 0.0145(6) -0.0008(7)
N9 0.0239(6) 0.0232(6) 0.0294(6) 0.0022(5) 0.0050(5) 0.0037(5)
O7 0.0305(6) 0.0309(6) 0.0624(8) 0.0078(5) 0.0094(5) 0.0124(5)
O6 0.0502(7) 0.0540(8) 0.0371(7) -0.0162(6) 0.0014(6) -0.0099(6)
O5 0.0349(6) 0.0266(5) 0.0400(6) 0.0088(5) 0.0084(5) 0.0020(5)
O12 0.0380(7) 0.0327(6) 0.0449(7) 0.0048(5) 0.0087(5) -0.0048(5)
N2 0.0350(7) 0.0218(6) 0.0284(7) 0.0006(5) 0.0115(5) -0.0016(5)
N11 0.0267(7) 0.0215(6) 0.0401(8) 0.0046(5) 0.0101(6) 0.0022(5)
O11 0.0427(7) 0.0387(6) 0.0440(7) 0.0034(5) 0.0113(5) 0.0203(5)
N8 0.0301(7) 0.0242(6) 0.0220(6) -0.0014(5) 0.0077(5) -0.0012(5)
N1 0.0316(7) 0.0199(6) 0.0256(6) 0.0002(5) 0.0093(5) -0.0007(5)
N7 0.0246(6) 0.0221(6) 0.0196(6) 0.0016(5) 0.0045(5) 0.0028(5)
O4 0.0313(7) 0.0630(8) 0.0610(8) -0.0039(6) 0.0148(6) 0.0048(6)
N10 0.0344(7) 0.0282(7) 0.0225(6) 0.0014(5) 0.0033(5) 0.0049(6)
N3 0.0294(7) 0.0276(7) 0.0323(7) 0.0081(5) 0.0029(5) 0.0022(5)
O3 0.0576(8) 0.0553(8) 0.0412(7) 0.0036(6) 0.0182(6) -0.0213(6)
N12 0.0461(8) 0.0362(8) 0.0230(7) 0.0007(6) 0.0071(6) -0.0111(7)
O1 0.0602(8) 0.0508(7) 0.0397(7) -0.0023(5) 0.0253(6) -0.0166(6)
O2 0.0575(9) 0.0829(11) 0.0950(12) 0.0679(9) -0.0039(8) -0.0036(8)
O10 0.0671(8) 0.0583(8) 0.0231(6) 0.0071(5) -0.0065(6) -0.0018(6)
N5 0.0458(9) 0.0443(9) 0.0300(8) 0.0114(6) -0.0014(7) -0.0155(7)
N6 0.0384(8) 0.0359(8) 0.0346(8) -0.0080(6) 0.0138(6) -0.0070(6)
C7 0.0252(8) 0.0276(8) 0.0212(7) -0.0018(6) 0.0015(6) 0.0045(7)
C8 0.0283(9) 0.0382(10) 0.0418(10) 0.0067(8) 0.0091(8) 0.0018(8)
N4 0.0233(6) 0.0318(7) 0.0356(8) -0.0012(6) 0.0047(5) -0.0025(5)
C10 0.0315(8) 0.0247(7) 0.0217(7) 0.0034(6) 0.0036(6) -0.0059(6)
C1 0.0339(9) 0.0352(9) 0.0292(9) 0.0034(7) -0.0023(7) -0.0030(7)
C9 0.0235(7) 0.0189(7) 0.0290(8) 0.0051(6) 0.0051(6) 0.0012(6)
C2 0.0308(8) 0.0257(8) 0.0404(9) 0.0044(7) 0.0111(7) 0.0087(7)
C6 0.0280(8) 0.0243(7) 0.0304(8) 0.0094(6) 0.0002(6) -0.0017(6)
C4 0.0305(8) 0.0263(7) 0.0255(8) -0.0045(6) 0.0078(6) -0.0041(6)
C5 0.0381(9) 0.0266(8) 0.0227(7) 0.0029(6) 0.0044(6) -0.0054(7)
C3 0.0708(16) 0.0610(15) 0.0442(12) 0.0249(11) 0.0004(11) 0.0107(13)

loop_
_atom_type_symbol
_atom_type_description
_atom_type_scat_dispersion_real
_atom_type_scat_dispersion_imag
_atom_type_scat_source
C C 0.0033 0.0016 'International Tables Vol C Tables 4.2.6.8 and 6.1.1.4'
H H 0.0000 0.0000 'International Tables Vol C Tables 4.2.6.8 and 6.1.1.4'
N N 0.0061 0.0033 'International Tables Vol C Tables 4.2.6.8 and 6.1.1.4'
O O 0.0106 0.0060 'International Tables Vol C Tables 4.2.6.8 and 6.1.1.4'

loop_
_geom_angle_atom_site_label_1
_geom_angle_atom_site_label_2
_geom_angle_atom_site_label_3
_geom_angle
N10 N9 C7 117.78(11)
N10 N9 C8 118.61(12)
C7 N9 C8 122.88(13)
C4 N2 N1 103.81(11)
O7 N11 O8 124.85(13)
O7 N11 C9 116.21(12)
O8 N11 C9 118.94(11)
C10 N8 N7 103.43(11)
N2 N1 C5 110.43(11)
N2 N1 C2 117.93(11)
C5 N1 C2 130.55(12)
N8 N7 C9 110.72(11)
N8 N7 C7 119.96(11)
C9 N7 C7 129.31(11)
O11 N10 O12 125.08(12)
O11 N10 N9 116.43(12)
O12 N10 N9 118.49(11)
N4 N3 C2 116.19(12)
N4 N3 C3 119.19(15)
C2 N3 C3 123.17(15)
O10 N12 O9 124.94(13)
O10 N12 C10 116.87(14)
O9 N12 C10 118.19(13)
O2 N5 O1 125.31(14)
O2 N5 C5 115.89(15)
O1 N5 C5 118.79(14)
O3 N6 O4 124.78(14)
O3 N6 C4 118.82(13)
O4 N6 C4 116.40(13)
N9 C7 N7 111.40(11)
N9 C7 H7A 108.2(8)
N7 C7 H7A 106.2(8)
N9 C7 H7B 111.1(9)
N7 C7 H7B 106.2(9)
H7A C7 H7B 113.6(12)
N9 C8 H8C 110.5(10)
N9 C8 H8B 110.7(11)
H8C C8 H8B 107.6(14)
N9 C8 H8A 108.8(10)
H8C C8 H8A 108.2(14)
H8B C8 H8A 111.2(15)
O6 N4 O5 124.74(13)
O6 N4 N3 117.71(12)
O5 N4 N3 117.55(11)
N8 C10 C6 114.77(12)
N8 C10 N12 118.85(13)
C6 C10 N12 126.37(13)
C5 C1 C4 102.10(14)
C5 C1 H1 127.7(10)
C4 C1 H1 130.2(10)
N7 C9 C6 109.43(13)
N7 C9 N11 122.66(12)
C6 C9 N11 127.87(13)
N3 C2 N1 111.76(12)
N3 C2 H2A 112.5(9)
N1 C2 H2A 108.0(9)
N3 C2 H2B 107.2(8)
N1 C2 H2B 106.3(8)
H2A C2 H2B 110.9(12)
C9 C6 C10 101.65(13)
C9 C6 H6 127.9(9)
C10 C6 H6 130.4(9)
N2 C4 C1 114.33(13)
N2 C4 N6 119.32(13)
C1 C4 N6 126.34(14)
C1 C5 N1 109.31(13)
C1 C5 N5 127.44(14)
N1 C5 N5 123.13(13)
N3 C3 H3C 105.5(14)
N3 C3 H3A 109.0(14)
H3C C3 H3A 109(2)
N3 C3 H3B 110.7(14)
H3C C3 H3B 116.7(19)
H3A C3 H3B 105.9(19)

loop_
_geom_bond_atom_site_label_1
_geom_bond_atom_site_label_2
_geom_bond_distance
O8 N11 1.2224(15)
O9 N12 1.2254(17)
N9 N10 1.3563(16)
N9 C7 1.4154(17)
N9 C8 1.4499(19)
O7 N11 1.2222(14)
O6 N4 1.2249(15)
O5 N4 1.2302(15)
O12 N10 1.2273(15)
N2 C4 1.3183(18)
N2 N1 1.3404(15)
N11 C9 1.4338(18)
O11 N10 1.2248(14)
N8 C10 1.3299(17)
N8 N7 1.3351(15)
N1 C5 1.3574(18)
N1 C2 1.4654(18)
N7 C9 1.3545(16)
N7 C7 1.4863(17)
O4 N6 1.2274(17)
N3 N4 1.3459(16)
N3 C2 1.4319(19)
N3 C3 1.450(2)
O3 N6 1.2190(17)
N12 O10 1.2197(16)
N12 C10 1.4465(18)
O1 N5 1.2256(18)
O2 N5 1.2152(18)
N5 C5 1.4414(19)
N6 C4 1.4419(19)
C7 H7A 0.963(15)
C7 H7B 0.942(15)
C8 H8C 0.958(18)
C8 H8B 0.913(18)
C8 H8A 0.941(17)
C10 C6 1.377(2)
C1 C5 1.352(2)
C1 C4 1.386(2)
C1 H1 0.882(16)
C9 C6 1.362(2)
C2 H2A 0.992(15)
C2 H2B 0.995(15)
C6 H6 0.919(15)
C3 H3C 0.94(2)
C3 H3A 0.93(2)
C3 H3B 1.00(3)

loop_
_geom_torsion_atom_site_label_1
_geom_torsion_atom_site_label_2
_geom_torsion_atom_site_label_3
_geom_torsion_atom_site_label_4
_geom_torsion
C4 N2 N1 C5 1.42(14)
C4 N2 N1 C2 170.76(11)
C10 N8 N7 C9 0.07(14)
C10 N8 N7 C7 179.08(12)
C7 N9 N10 O11 -176.84(11)
C8 N9 N10 O11 12.65(18)
C7 N9 N10 O12 1.91(17)
C8 N9 N10 O12 -168.59(13)
N10 N9 C7 N7 -86.63(15)
C8 N9 C7 N7 83.45(16)
N8 N7 C7 N9 9.00(17)
C9 N7 C7 N9 -172.19(12)
C2 N3 N4 O6 -173.52(12)
C3 N3 N4 O6 -6.8(2)
C2 N3 N4 O5 7.31(17)
C3 N3 N4 O5 174.04(16)
N7 N8 C10 C6 0.04(15)
N7 N8 C10 N12 178.80(11)
O10 N12 C10 N8 -179.75(12)
O9 N12 C10 N8 -0.42(19)
O10 N12 C10 C6 -1.2(2)
O9 N12 C10 C6 178.17(13)
N8 N7 C9 C6 -0.16(15)
C7 N7 C9 C6 -179.05(13)
N8 N7 C9 N11 177.87(11)
C7 N7 C9 N11 -1.0(2)
O7 N11 C9 N7 178.16(11)
O8 N11 C9 N7 -2.41(19)
O7 N11 C9 C6 -4.2(2)
O8 N11 C9 C6 175.23(13)
N4 N3 C2 N1 -78.95(15)
C3 N3 C2 N1 114.91(18)
N2 N1 C2 N3 -65.93(15)
C5 N1 C2 N3 100.88(17)
N7 C9 C6 C10 0.17(14)
N11 C9 C6 C10 -177.73(13)
N8 C10 C6 C9 -0.13(16)
N12 C10 C6 C9 -178.78(13)
N1 N2 C4 C1 -1.31(16)
N1 N2 C4 N6 179.56(11)
C5 C1 C4 N2 0.69(17)
C5 C1 C4 N6 179.73(13)
O3 N6 C4 N2 3.61(19)
O4 N6 C4 N2 -176.40(13)
O3 N6 C4 C1 -175.40(14)
O4 N6 C4 C1 4.6(2)
C4 C1 C5 N1 0.25(16)
C4 C1 C5 N5 176.36(14)
N2 N1 C5 C1 -1.08(16)
C2 N1 C5 C1 -168.66(14)
N2 N1 C5 N5 -177.40(12)
C2 N1 C5 N5 15.0(2)
O2 N5 C5 C1 31.7(2)
O1 N5 C5 C1 -147.86(15)
O2 N5 C5 N1 -152.70(15)
O1 N5 C5 N1 27.8(2)
